data_4037041
loop_
_publ_author_name
'Dobler, Daniel'
'Reiser, Oliver'

_publ_section_title
;
 Synthesis of 6-Substituted 2-Pyrones Starting from Renewable Resources:
 Total Synthesis of Sibirinone, (E)-6-(Pent-1-en-1-yl)-2H-pyran-2-one, and
 (E)-6-(Hept-1-en-1-yl)-2H-pyran-2-one.
;
_journal_issue 21
_journal_name_full 'The Journal of organic chemistry'
_journal_page_first 10357
_journal_page_last 10365
_journal_paper_doi 10.1021/acs.joc.6b01339
_journal_volume 81
_journal_year 2016
_chemical_formula_moiety 'C17 H16 O3'
_chemical_formula_sum 'C17 H16 O3'
_chemical_formula_weight 268.31
_space_group_crystal_system monoclinic
_space_group_IT_number 14
_space_group_name_Hall '-P 2yn'
_space_group_name_H-M_alt 'P 1 21/n 1'
_symmetry_Int_Tables_number 14
_atom_sites_solution_primary direct
_audit_creation_date 2016-02-26
_audit_creation_method
;
Olex2 1.2-alpha
(compiled 2016.02.24 svn.r3266 for OlexSys, GUI svn.r5155)
;
_cell_angle_alpha 90
_cell_angle_beta 110.522(3)
_cell_angle_gamma 90
_cell_formula_units_Z 4
_cell_length_a 9.9767(2)
_cell_length_b 11.8794(2)
_cell_length_c 11.9166(3)
_cell_measurement_reflns_used 5488
_cell_measurement_temperature 123.01(10)
_cell_measurement_theta_max 73.5780
_cell_measurement_theta_min 4.9580
_cell_volume 1322.69(5)
_computing_cell_refinement 'CrysAlisPro 1.171.38.41 (Rigaku OD, 2015)'
_computing_data_collection 'CrysAlisPro 1.171.38.41 (Rigaku OD, 2015)'
_computing_data_reduction 'CrysAlisPro 1.171.38.41 (Rigaku OD, 2015)'
_computing_molecular_graphics 'Olex2 (Dolomanov et al., 2009)'
_computing_publication_material 'Olex2 (Dolomanov et al., 2009)'
_computing_structure_refinement 'olex2.refine (Bourhis et al., 2015)'
_computing_structure_solution 'ShelXT (Sheldrick, 2015)'
_diffrn_ambient_environment N~2~
_diffrn_ambient_temperature 123.01(10)
_diffrn_detector 'CCD plate'
_diffrn_detector_area_resol_mean 10.3546
_diffrn_detector_type Atlas
_diffrn_measured_fraction_theta_full 1.0000
_diffrn_measured_fraction_theta_max 0.9884
_diffrn_measurement_details
;
List of Runs (angles in degrees, time in seconds):

  # Type    Start    End  Width  t~exp~   \w     \q     \k     \f   Frames
--------------------------------------------------------------------------
  1  \w    -98.00  -2.00   1.00    1.50    --  -40.96 125.00 120.00   96
  2  \w   -115.00 -11.00   1.00    1.50    --  -40.96 -57.00 -90.00  104
  3  \w    -41.00  87.00   1.00    1.50    --   40.96 -19.00-150.00  128
  4  \w     32.00  77.00   1.00    6.00    --  106.98 -45.00-180.00   45
  5  \w     23.00 109.00   1.00    6.00    --  106.98 -94.00 120.00   86
  6  \w     23.00 109.00   1.00    6.00    --  106.98 -94.00 -90.00   86
  7  \w     23.00 109.00   1.00    6.00    --  106.98 -94.00-150.00   86
  8  \w     79.00 158.00   1.00    6.00    --  106.98  45.00  30.00   79
  9  \w     73.00 158.00   1.00    6.00    --  106.98  77.00 -60.00   85
 10  \w     77.00 158.00   1.00    6.00    --  106.98  61.00-120.00   81
 11  \w     73.00 158.00   1.00    6.00    --  106.98  77.00 150.00   85
 12  \w     76.00 158.00   1.00    6.00    --  106.98  30.00   0.00   82
 13  \w     32.00  77.00   1.00    6.00    --  106.98 -45.00-120.00   45
 14  \w     32.00 121.00   1.00    6.00    --  106.98-125.00  60.00   89
 15  \w   -115.00 -11.00   1.00    1.50    --  -40.96 -57.00  30.00  104
 16  \w      7.00 120.00   1.00    1.50    --   40.96  77.00-180.00  113
 17  \w      2.00  98.00   1.00    1.50    --   40.96-125.00  90.00   96
 18  \w     29.00  69.00   1.00    6.00    --  106.98 -30.00 -90.00   40
 19  \w     77.00 158.00   1.00    6.00    --  106.98  61.00-150.00   81
 20  \w     73.00 111.00   1.00    6.00    --  106.98  77.00 -90.00   38
 21  \w     76.00 158.00   1.00    6.00    --  106.98  30.00 120.00   82
;
_diffrn_measurement_device 'four-circle diffractometer'
_diffrn_measurement_device_type 'SuperNova, Single source at offset, Atlas'
_diffrn_measurement_method '\w scans'
_diffrn_orient_matrix_type 'CrysAlisPro convention (1999,Acta A55,543-557)'
_diffrn_orient_matrix_UB_11 0.0598717000
_diffrn_orient_matrix_UB_12 0.0590397000
_diffrn_orient_matrix_UB_13 -0.0875615000
_diffrn_orient_matrix_UB_21 -0.0609630000
_diffrn_orient_matrix_UB_22 0.1129329000
_diffrn_orient_matrix_UB_23 0.0237649000
_diffrn_orient_matrix_UB_31 0.1410947000
_diffrn_orient_matrix_UB_32 0.0238428000
_diffrn_orient_matrix_UB_33 0.1040184000
_diffrn_radiation_monochromator mirror
_diffrn_radiation_probe x-ray
_diffrn_radiation_type 'Cu K\a'
_diffrn_radiation_wavelength 1.54184
_diffrn_reflns_av_R_equivalents 0.0286
_diffrn_reflns_av_unetI/netI 0.0205
_diffrn_reflns_limit_h_max 12
_diffrn_reflns_limit_h_min -12
_diffrn_reflns_limit_k_max 14
_diffrn_reflns_limit_k_min -14
_diffrn_reflns_limit_l_max 14
_diffrn_reflns_limit_l_min -14
_diffrn_reflns_number 12773
_diffrn_reflns_theta_full 67.5000
_diffrn_reflns_theta_max 73.41
_diffrn_reflns_theta_min 5.00
_diffrn_source 'micro-focus sealed X-ray tube'
_diffrn_source_type 'SuperNova (Cu) X-ray Source'
_exptl_absorpt_coefficient_mu 0.741
_exptl_absorpt_correction_T_max 1.00000
_exptl_absorpt_correction_T_min 0.87872
_exptl_absorpt_correction_type multi-scan
_exptl_absorpt_process_details
;
CrysAlisPro 1.171.38.41 (Rigaku Oxford Diffraction, 2015)
Empirical absorption correction using spherical harmonics,
 implemented in SCALE3 ABSPACK scaling algorithm.
;
_exptl_crystal_colour colourless
_exptl_crystal_colour_primary colourless
_exptl_crystal_density_diffrn 1.3473
_exptl_crystal_description irregular
_exptl_crystal_F_000 569.8709
_exptl_crystal_size_max 0.242
_exptl_crystal_size_mid 0.153
_exptl_crystal_size_min 0.105
_refine_diff_density_max 0.2605
_refine_diff_density_min -0.2237
_refine_diff_density_rms 0.0466
_refine_ls_d_res_high 0.8044
_refine_ls_d_res_low 8.8529
_refine_ls_goodness_of_fit_ref 1.0660
_refine_ls_hydrogen_treatment constr
_refine_ls_matrix_type full
_refine_ls_number_constraints 31
_refine_ls_number_parameters 181
_refine_ls_number_reflns 2633
_refine_ls_number_restraints 0
_refine_ls_restrained_S_all 1.0660
_refine_ls_R_factor_all 0.0420
_refine_ls_R_factor_gt 0.0357
_refine_ls_shift/su_max 0.0006
_refine_ls_shift/su_mean 0.0001
_refine_ls_structure_factor_coef Fsqd
_refine_ls_weighting_details 'w=1/[\s^2^(Fo^2^)+(0.0486P)^2^+0.3053P] where P=(Fo^2^+2Fc^2^)/3'
_refine_ls_weighting_scheme calc
_refine_ls_wR_factor_gt 0.0910
_refine_ls_wR_factor_ref 0.0959
_reflns_Friedel_coverage 0.0
_reflns_limit_h_max 7
_reflns_limit_h_min -12
_reflns_limit_k_max 14
_reflns_limit_k_min 0
_reflns_limit_l_max 14
_reflns_limit_l_min -7
_reflns_number_gt 2262
_reflns_number_total 2633
_reflns_threshold_expression I>=2u(I)
_cod_data_source_file jo6b01339_si_003.cif
_cod_data_source_block P025
_cod_original_cell_volume 1322.70(6)
_cod_original_sg_symbol_Hall '-P 2ybc (x-z,y,z)'
_cod_database_code 4037041
_chemical_oxdiff_formula 'C17 H16 O3'
_chemical_oxdiff_usercomment 'Dobler_Reiser_DD 392'
_reflns_odcompleteness_completeness 99.96
_reflns_odcompleteness_iscentric 1
_reflns_odcompleteness_theta 66.97
_olex2_refinement_description
;
1. Fixed Uiso
 At 1.2 times of:
  All C(H) groups, All C(H,H) groups
 At 1.5 times of:
  All O(H) groups
2.a Ternary CH refined with riding coordinates:
 C009(H009), C00A(H00A), C00C(H00C), C00D(H00D), C00H(H00H), C00J(H00J)
2.b Secondary CH2 refined with riding coordinates:
 C00K(H00k,H00l)
2.c Aromatic/amide H refined with riding coordinates:
 C007(H007), C008(H008), C00B(H00B), C00E(H00E), C00F(H00F), C00G(H00G),
 C00I(H00I)
2.d Idealised tetrahedral OH refined as rotating group:
 O003(H003)
;
_olex2_date_sample_data_collection 2016-02-24
_olex2_date_sample_submission 2016-02-24
_olex2_diffrn_ambient_temperature_device 'Oxford Cryosystems'
_olex2_exptl_crystal_mounting_method 'The crystal was mounted on a MITIGEN holder oil'
_olex2_submission_original_sample_id P025
_olex2_submission_special_instructions 'No special instructions were received'
_oxdiff_exptl_absorpt_empirical_details
;
Empirical correction (ABSPACK) includes:
- Absorption correction using spherical harmonics
- Frame scaling
;
_oxdiff_exptl_absorpt_empirical_full_max 1.231
_oxdiff_exptl_absorpt_empirical_full_min 0.759

loop_
_space_group_symop_id
_space_group_symop_operation_xyz
1 x,y,z
2 -x+1/2,y+1/2,-z+1/2
3 -x,-y,-z
4 x-1/2,-y-1/2,z-1/2

loop_
_atom_site_label
_atom_site_type_symbol
_atom_site_fract_x
_atom_site_fract_y
_atom_site_fract_z
_atom_site_U_iso_or_equiv
_atom_site_adp_type
_atom_site_occupancy
_atom_site_refinement_flags_posn
O001 O 0.63747(9) 0.05553(7) 0.57528(8) 0.0279(2) Uani 1.000000 .
O002 O 0.41268(9) 0.26982(8) 0.44290(8) 0.0308(2) Uani 1.000000 .
O003 O 0.35554(10) 0.08063(8) 0.61633(10) 0.0347(2) Uani 1.000000 .
H003 H 0.3709(4) 0.0341(12) 0.5715(13) 0.0521(4) Uiso 1.000000 GR
C004 C 0.45142(12) 0.24546(10) 0.73240(11) 0.0216(3) Uani 1.000000 .
C005 C 0.53136(12) 0.23354(10) 0.49551(11) 0.0232(3) Uani 1.000000 .
C006 C 0.57411(12) 0.15763(10) 0.60416(11) 0.0218(3) Uani 1.000000 .
C007 C 0.31789(13) 0.29677(11) 0.68562(11) 0.0243(3) Uani 1.000000 .
H007 H 0.24562(13) 0.26346(11) 0.62224(11) 0.0291(3) Uiso 1.000000 R
C008 C 0.55842(13) 0.29640(11) 0.82754(11) 0.0263(3) Uani 1.000000 .
H008 H 0.64732(13) 0.26186(11) 0.86043(11) 0.0316(3) Uiso 1.000000 R
C009 C 0.48499(13) 0.13685(10) 0.68173(11) 0.0247(3) Uani 1.000000 .
H009 H 0.53992(13) 0.08856(10) 0.74874(11) 0.0297(3) Uiso 1.000000 R
C00A C 0.73098(12) 0.14347(10) 0.64447(11) 0.0234(3) Uani 1.000000 .
H00A H 0.78640(12) 0.13162(10) 0.72954(11) 0.0280(3) Uiso 1.000000 R
C00B C 0.29253(14) 0.39756(11) 0.73347(12) 0.0270(3) Uani 1.000000 .
H00B H 0.20251(14) 0.43072(11) 0.70303(12) 0.0324(3) Uiso 1.000000 R
C00C C 0.79426(13) 0.20959(11) 0.56711(11) 0.0254(3) Uani 1.000000 .
H00C H 0.84933(13) 0.16010(11) 0.53363(11) 0.0304(3) Uiso 1.000000 R
C00D C 0.66440(13) 0.26054(11) 0.46566(11) 0.0261(3) Uani 1.000000 .
H00D H 0.65701(13) 0.23126(11) 0.38682(11) 0.0313(3) Uiso 1.000000 R
C00E C 0.79511(14) 0.38317(11) 0.68221(12) 0.0284(3) Uani 1.000000 .
H00E H 0.81412(14) 0.39201(11) 0.76388(12) 0.0341(3) Uiso 1.000000 R
C00F C 0.40022(14) 0.44933(11) 0.82627(12) 0.0288(3) Uani 1.000000 .
H00F H 0.38339(14) 0.51786(11) 0.85667(12) 0.0346(3) Uiso 1.000000 R
C00G C 0.53325(14) 0.39813(12) 0.87344(12) 0.0302(3) Uani 1.000000 .
H00G H 0.60573(14) 0.43219(12) 0.93604(12) 0.0362(4) Uiso 1.000000 R
C00H C 0.88368(13) 0.31568(12) 0.62530(12) 0.0289(3) Uani 1.000000 .
H00H H 0.98334(13) 0.30175(12) 0.67610(12) 0.0347(3) Uiso 1.000000 R
C00I C 0.68541(14) 0.42738(11) 0.59420(13) 0.0303(3) Uani 1.000000 .
H00I H 0.61414(14) 0.47303(11) 0.60322(13) 0.0364(4) Uiso 1.000000 R
C00J C 0.69753(14) 0.38992(12) 0.47654(12) 0.0318(3) Uani 1.000000 .
H00J H 0.64582(14) 0.43562(12) 0.40620(12) 0.0382(4) Uiso 1.000000 R
C00K C 0.86150(15) 0.38622(14) 0.51187(13) 0.0376(3) Uani 1.000000 .
H00k H 0.90545(15) 0.46006(14) 0.52924(13) 0.0451(4) Uiso 1.000000 R
H00l H 0.89220(15) 0.34761(14) 0.45331(13) 0.0451(4) Uiso 1.000000 R

loop_
_atom_site_aniso_label
_atom_site_aniso_U_11
_atom_site_aniso_U_22
_atom_site_aniso_U_33
_atom_site_aniso_U_12
_atom_site_aniso_U_13
_atom_site_aniso_U_23
O001 0.0241(4) 0.0224(4) 0.0375(5) -0.0008(3) 0.0112(4) -0.0081(4)
O002 0.0199(4) 0.0409(5) 0.0277(5) 0.0009(4) 0.0035(4) 0.0014(4)
O003 0.0292(5) 0.0320(5) 0.0495(6) -0.0124(4) 0.0220(4) -0.0143(4)
C004 0.0214(6) 0.0251(6) 0.0213(6) -0.0018(4) 0.0110(5) 0.0023(4)
C005 0.0207(6) 0.0264(6) 0.0215(6) -0.0025(5) 0.0061(5) -0.0060(5)
C006 0.0202(6) 0.0203(5) 0.0252(6) -0.0009(4) 0.0082(5) -0.0044(4)
C007 0.0208(6) 0.0287(6) 0.0223(6) -0.0021(5) 0.0064(5) 0.0013(5)
C008 0.0193(6) 0.0362(7) 0.0243(6) 0.0005(5) 0.0086(5) 0.0006(5)
C009 0.0229(6) 0.0236(6) 0.0294(6) -0.0030(5) 0.0111(5) 0.0011(5)
C00A 0.0208(6) 0.0215(6) 0.0274(6) 0.0004(4) 0.0080(5) -0.0039(5)
C00B 0.0245(6) 0.0295(6) 0.0297(7) 0.0037(5) 0.0129(5) 0.0047(5)
C00C 0.0195(6) 0.0320(7) 0.0261(6) -0.0002(5) 0.0100(5) -0.0043(5)
C00D 0.0221(6) 0.0369(7) 0.0202(6) -0.0020(5) 0.0088(5) -0.0019(5)
C00E 0.0311(7) 0.0250(6) 0.0281(7) -0.0097(5) 0.0090(5) -0.0030(5)
C00F 0.0339(7) 0.0282(6) 0.0311(7) -0.0017(5) 0.0200(5) -0.0044(5)
C00G 0.0268(6) 0.0403(7) 0.0253(6) -0.0080(5) 0.0113(5) -0.0087(5)
C00H 0.0197(6) 0.0367(7) 0.0289(7) -0.0064(5) 0.0065(5) 0.0013(5)
C00I 0.0326(7) 0.0212(6) 0.0373(7) -0.0042(5) 0.0124(6) 0.0013(5)
C00J 0.0290(7) 0.0374(7) 0.0282(7) -0.0046(5) 0.0090(5) 0.0105(5)
C00K 0.0302(7) 0.0492(9) 0.0353(8) -0.0113(6) 0.0140(6) 0.0065(6)

loop_
_atom_type_symbol
_atom_type_scat_dispersion_real
_atom_type_scat_dispersion_imag
_atom_type_scat_Cromer_Mann_a1
_atom_type_scat_Cromer_Mann_a2
_atom_type_scat_Cromer_Mann_a3
_atom_type_scat_Cromer_Mann_a4
_atom_type_scat_Cromer_Mann_b1
_atom_type_scat_Cromer_Mann_b2
_atom_type_scat_Cromer_Mann_b3
_atom_type_scat_Cromer_Mann_b4
_atom_type_scat_Cromer_Mann_c
_atom_type_scat_source
_atom_type_scat_dispersion_source
H 0.00000 0.00000 0.49300 0.32291 0.14019 0.04081 10.51090 26.12570 3.14236 57.79970 0.0030380000826 'International Tables Volume C Table 6.1.1.4 (pp. 500-502)' 'Henke, Gullikson and Davis, At. Data and Nucl. Data Tables, 1993, 54, 2'
C 0.01920 0.00962 2.31000 1.02000 1.58860 0.86500 20.84390 10.20750 0.56870 51.65120 0.215599998832 'International Tables Volume C Table 6.1.1.4 (pp. 500-502)' 'Henke, Gullikson and Davis, At. Data and Nucl. Data Tables, 1993, 54, 2'
O 0.05239 0.03377 3.04850 2.28680 1.54630 0.86700 13.27710 5.70110 0.32390 32.90890 0.250800013542 'International Tables Volume C Table 6.1.1.4 (pp. 500-502)' 'Henke, Gullikson and Davis, At. Data and Nucl. Data Tables, 1993, 54, 2'

loop_
_exptl_crystal_face_index_h
_exptl_crystal_face_index_k
_exptl_crystal_face_index_l
_exptl_crystal_face_perp_dist
1 7 3 0.0466
1 -7 -2 0.0450
-4 6 -1 0.0799
-2 -6 -4 0.0771
6 2 -2 0.0615
-6 -2 3 0.0774
-4 -1 7 0.0905
5 1 -6 0.0598
-3 -1 -5 0.1113
1 -8 -1 0.0315
-4 5 4 0.0427
-6 4 2 0.0596
0 5 6 0.0580
5 -4 -2 0.0623

loop_
_geom_angle_atom_site_label_1
_geom_angle_atom_site_label_2
_geom_angle_atom_site_label_3
_geom_angle
C00A O001 C006 60.92(7)
C009 O003 H003 109.5
C008 C004 C007 119.24(11)
C009 C004 C007 121.94(11)
C009 C004 C008 118.82(11)
C006 C005 O002 126.03(11)
C00D C005 O002 125.37(12)
C00D C005 C006 108.56(10)
C005 C006 O001 107.96(9)
C009 C006 O001 113.82(10)
C009 C006 C005 124.88(10)
C00A C006 O001 59.08(7)
C00A C006 C005 107.17(10)
C00A C006 C009 124.49(11)
H007 C007 C004 119.99(7)
C00B C007 C004 120.02(11)
C00B C007 H007 119.99(7)
H008 C008 C004 119.78(7)
C00G C008 C004 120.45(12)
C00G C008 H008 119.78(8)
C004 C009 O003 109.55(10)
C006 C009 O003 110.99(10)
C006 C009 C004 111.43(9)
H009 C009 O003 108.25(7)
H009 C009 C004 108.25(7)
H009 C009 C006 108.25(7)
C006 C00A O001 59.99(7)
H00A C00A O001 120.13(6)
H00A C00A C006 120.13(7)
C00C C00A O001 110.58(10)
C00C C00A C006 111.40(10)
C00C C00A H00A 120.13(7)
H00B C00B C007 119.71(7)
C00F C00B C007 120.58(12)
C00F C00B H00B 119.71(7)
H00C C00C C00A 110.55(6)
C00D C00C C00A 105.39(10)
C00D C00C H00C 110.55(6)
C00H C00C C00A 116.49(10)
C00H C00C H00C 110.55(6)
C00H C00C C00D 102.86(10)
C00C C00D C005 107.07(10)
H00D C00D C005 111.72(7)
H00D C00D C00C 111.72(6)
C00J C00D C005 111.26(10)
C00J C00D C00C 102.92(10)
C00J C00D H00D 111.72(7)
C00H C00E H00E 126.17(7)
C00I C00E H00E 126.17(8)
C00I C00E C00H 107.66(12)
H00F C00F C00B 120.25(7)
C00G C00F C00B 119.50(12)
C00G C00F H00F 120.25(8)
C00F C00G C008 120.18(12)
H00G C00G C008 119.91(8)
H00G C00G C00F 119.91(8)
C00E C00H C00C 107.08(10)
H00H C00H C00C 115.90(7)
H00H C00H C00E 115.90(7)
C00K C00H C00C 99.54(11)
C00K C00H C00E 100.24(11)
C00K C00H H00H 115.90(7)
H00I C00I C00E 126.18(8)
C00J C00I C00E 107.64(12)
C00J C00I H00I 126.18(7)
C00I C00J C00D 106.34(10)
H00J C00J C00D 116.09(7)
H00J C00J C00I 116.09(7)
C00K C00J C00D 99.64(11)
C00K C00J C00I 100.20(11)
C00K C00J H00J 116.09(7)
C00J C00K C00H 93.87(10)
H00k C00K C00H 112.95(8)
H00k C00K C00J 112.95(8)
H00l C00K C00H 112.95(8)
H00l C00K C00J 112.95(8)
H00l C00K H00k 110.4

loop_
_geom_bond_atom_site_label_1
_geom_bond_atom_site_label_2
_geom_bond_distance
O001 C006 1.4634(14)
O001 C00A 1.4498(14)
O002 C005 1.2085(15)
O003 H003 0.8200
O003 C009 1.4197(15)
C004 C007 1.3915(17)
C004 C008 1.3938(17)
C004 C009 1.5110(17)
C005 C006 1.5114(17)
C005 C00D 1.5239(16)
C006 C009 1.5107(16)
C006 C00A 1.4769(16)
C007 H007 0.9300
C007 C00B 1.3871(18)
C008 H008 0.9300
C008 C00G 1.3852(19)
C009 H009 0.9800
C00A H00A 0.9800
C00A C00C 1.5078(17)
C00B H00B 0.9300
C00B C00F 1.3865(19)
C00C H00C 0.9800
C00C C00D 1.5518(18)
C00C C00H 1.5592(18)
C00D H00D 0.9800
C00D C00J 1.5679(19)
C00E H00E 0.9300
C00E C00H 1.5178(19)
C00E C00I 1.3299(19)
C00F H00F 0.9300
C00F C00G 1.3872(19)
C00G H00G 0.9300
C00H H00H 0.9800
C00H C00K 1.5391(19)
C00I H00I 0.9300
C00I C00J 1.516(2)
C00J H00J 0.9800
C00J C00K 1.5402(18)
C00K H00k 0.9700
C00K H00l 0.9700

loop_
_exptl_oxdiff_crystal_face_indexfrac_h
_exptl_oxdiff_crystal_face_indexfrac_k
_exptl_oxdiff_crystal_face_indexfrac_l
_exptl_oxdiff_crystal_face_x
_exptl_oxdiff_crystal_face_y
_exptl_oxdiff_crystal_face_z
1.0013 6.9987 3.0019 0.2103 0.8007 0.6204
0.9967 -7.0009 -2.0016 -0.1784 -0.8990 -0.2345
-3.9940 6.0049 -0.9982 0.2028 0.8979 -0.5242
-1.9999 -5.9972 -4.0011 -0.1235 -0.6504 -0.8414
5.9944 1.9964 -1.9949 0.6514 -0.1874 0.6859
-5.9944 -1.9970 2.9942 -0.7390 0.2111 -0.5819
-3.9961 -1.0006 6.9929 -0.9106 0.2968 0.1397
4.9951 0.9993 -5.9931 0.8828 -0.3341 0.1052
-2.9973 -0.9949 -4.9985 0.1995 -0.0484 -0.9666
0.9964 -8.0016 -1.0028 -0.3250 -0.9882 -0.1545
-3.9942 5.0020 3.9979 -0.2939 0.9034 -0.0284
-5.9925 4.0046 1.9978 -0.2973 0.8650 -0.5422
0.0017 4.9976 5.9984 -0.2301 0.7068 0.7433
4.9935 -4.0038 -1.9983 0.2376 -0.8041 0.4012
